data_4304052
loop_
_publ_author_name
'Erin L. Norton'
'Kara L. S. Szekely'
'Jonathan W. Dube'
'Paolo G. Bomben'
'Charles L. B. Macdonald'

_publ_section_title
;
A Convenient Preparative Method for Cyclic Triphosphenium Bromide and
Chloride Salts
;
_journal_name_full 'Inorganic Chemistry'
_journal_page_first 1196
_journal_page_last 1203
_journal_paper_doi 10.1021/ic701342u
_journal_volume 47
_journal_year 2008
_chemical_formula_moiety 'C26 H26 O2 P2 2+, 2 Br 1-'
_chemical_formula_sum 'C26 H26 Br2 O2 P2'
_chemical_formula_weight 592.23
_chemical_name_systematic
;
 ?
;
_space_group_IT_number 2
_symmetry_cell_setting triclinic
_symmetry_space_group_name_Hall '-P 1'
_symmetry_space_group_name_H-M 'P -1'
_atom_sites_solution_hydrogens geom
_atom_sites_solution_primary direct
_atom_sites_solution_secondary difmap
_audit_creation_method SHELXL-97
_cell_angle_alpha 109.032(4)
_cell_angle_beta 97.300(4)
_cell_angle_gamma 97.678(4)
_cell_formula_units_Z 1
_cell_length_a 6.846(2)
_cell_length_b 9.187(3)
_cell_length_c 10.972(4)
_cell_measurement_reflns_used 2341
_cell_measurement_temperature 173(2)
_cell_measurement_theta_max 28.09
_cell_measurement_theta_min 2.39
_cell_volume 635.7(4)
_computing_cell_refinement 'Bruker SMART'
_computing_data_collection 'Bruker SMART'
_computing_data_reduction 'Bruker SAINT'
_computing_molecular_graphics 'Bruker SHELXTL'
_computing_publication_material 'Bruker SHELXTL'
_computing_structure_refinement 'SHELXL-97 (Sheldrick, 1997)'
_computing_structure_solution 'Bruker SHELXTL'
_diffrn_ambient_temperature 173(2)
_diffrn_measured_fraction_theta_full 0.943
_diffrn_measured_fraction_theta_max 0.943
_diffrn_measurement_device_type 'CCD area detector'
_diffrn_measurement_method 'phi and omega scans'
_diffrn_radiation_monochromator graphite
_diffrn_radiation_source 'fine-focus sealed tube'
_diffrn_radiation_type MoK\a
_diffrn_radiation_wavelength 0.71073
_diffrn_reflns_av_R_equivalents 0.0579
_diffrn_reflns_av_sigmaI/netI 0.1270
_diffrn_reflns_limit_h_max 8
_diffrn_reflns_limit_h_min -8
_diffrn_reflns_limit_k_max 11
_diffrn_reflns_limit_k_min -11
_diffrn_reflns_limit_l_max 14
_diffrn_reflns_limit_l_min -13
_diffrn_reflns_number 5243
_diffrn_reflns_theta_full 27.49
_diffrn_reflns_theta_max 27.49
_diffrn_reflns_theta_min 2.00
_exptl_absorpt_coefficient_mu 3.335
_exptl_absorpt_correction_T_max 0.716
_exptl_absorpt_correction_T_min 0.543
_exptl_absorpt_correction_type multi-scan
_exptl_absorpt_process_details 'SADABS; Bruker 2000'
_exptl_crystal_colour colourless
_exptl_crystal_density_diffrn 1.547
_exptl_crystal_density_method 'not measured'
_exptl_crystal_description prism
_exptl_crystal_F_000 298
_exptl_crystal_size_max 0.20
_exptl_crystal_size_mid 0.20
_exptl_crystal_size_min 0.10
_refine_diff_density_max 1.119
_refine_diff_density_min -0.527
_refine_diff_density_rms 0.128
_refine_ls_extinction_method none
_refine_ls_goodness_of_fit_ref 1.172
_refine_ls_hydrogen_treatment mixed
_refine_ls_matrix_type full
_refine_ls_number_parameters 149
_refine_ls_number_reflns 2749
_refine_ls_number_restraints 1
_refine_ls_restrained_S_all 1.172
_refine_ls_R_factor_all 0.1378
_refine_ls_R_factor_gt 0.0830
_refine_ls_shift/su_max 0.001
_refine_ls_shift/su_mean 0.000
_refine_ls_structure_factor_coef Fsqd
_refine_ls_weighting_details 'calc w=1/[\s^2^(Fo^2^)+(0.0423P)^2^+2.5306P] where P=(Fo^2^+2Fc^2^)/3'
_refine_ls_weighting_scheme calc
_refine_ls_wR_factor_gt 0.1555
_refine_ls_wR_factor_ref 0.1738
_reflns_number_gt 1735
_reflns_number_total 2749
_reflns_threshold_expression >2sigma(I)
_cod_data_source_file ic701342u-file006.cif
_cod_data_source_block p1b
_cod_depositor_comments
;
The following automatic conversions were performed:
'_symmetry_cell_setting' value 'Triclinic' changed to 'triclinic'
according to '/home/saulius/struct/CIF-dictionaries/cif_core.dic'
dictionary named 'cif_core.dic' version 2.4.1 from 2010-06-29.

Automatic conversion script
Id: cif_fix_enum 1527 2010-12-29 10:47:43Z saulius 
;
_cod_database_code 4304052

loop_
_symmetry_equiv_pos_as_xyz
'x, y, z'
'-x, -y, -z'

loop_
_atom_site_label
_atom_site_type_symbol
_atom_site_fract_x
_atom_site_fract_y
_atom_site_fract_z
_atom_site_U_iso_or_equiv
_atom_site_adp_type
_atom_site_occupancy
_atom_site_symmetry_multiplicity
_atom_site_calc_flag
_atom_site_refinement_flags
_atom_site_disorder_assembly
_atom_site_disorder_group
C1 C 0.5521(10) 0.5581(9) 0.0670(7) 0.0287(18) Uani 1 1 d . . .
H1A H 0.5015 0.6575 0.0823 0.034 Uiso 1 1 calc R . .
H1B H 0.6977 0.5808 0.0674 0.034 Uiso 1 1 calc R . .
C11 C 0.5949(11) 0.3065(9) 0.1736(8) 0.0322(19) Uani 1 1 d . . .
C12 C 0.4788(13) 0.1880(10) 0.2002(9) 0.045(2) Uani 1 1 d . . .
H12 H 0.3558 0.2031 0.2294 0.053 Uiso 1 1 calc R . .
C13 C 0.5445(15) 0.0484(11) 0.1836(10) 0.057(3) Uani 1 1 d . . .
H13 H 0.4655 -0.0335 0.2006 0.068 Uiso 1 1 calc R . .
C14 C 0.7230(15) 0.0271(10) 0.1427(9) 0.052(3) Uani 1 1 d . . .
H14 H 0.7687 -0.0685 0.1332 0.063 Uiso 1 1 calc R . .
C15 C 0.8370(14) 0.1453(11) 0.1152(9) 0.049(2) Uani 1 1 d . . .
H15 H 0.9599 0.1296 0.0859 0.059 Uiso 1 1 calc R . .
C16 C 0.7734(11) 0.2853(9) 0.1300(8) 0.036(2) Uani 1 1 d . . .
H16 H 0.8510 0.3659 0.1106 0.043 Uiso 1 1 calc R . .
C21 C 0.6498(11) 0.6314(9) 0.3478(7) 0.0301(18) Uani 1 1 d . . .
C22 C 0.804(2) 0.6012(14) 0.4208(11) 0.107(6) Uani 1 1 d . . .
H22 H 0.8363 0.4995 0.3957 0.128 Uiso 1 1 calc R . .
C23 C 0.914(2) 0.7202(15) 0.5330(11) 0.118(6) Uani 1 1 d . . .
H23 H 1.0231 0.6986 0.5827 0.141 Uiso 1 1 calc R . .
C24 C 0.8702(14) 0.8628(12) 0.5720(9) 0.054(3) Uani 1 1 d . . .
H24 H 0.9434 0.9413 0.6506 0.065 Uiso 1 1 calc R . .
C25 C 0.7224(14) 0.8939(11) 0.4994(10) 0.059(3) Uani 1 1 d . . .
H25 H 0.6935 0.9968 0.5246 0.070 Uiso 1 1 calc R . .
C26 C 0.6098(14) 0.7788(11) 0.3873(10) 0.057(3) Uani 1 1 d . . .
H26 H 0.5033 0.8032 0.3375 0.069 Uiso 1 1 calc R . .
O O 0.2744(8) 0.4466(7) 0.2035(5) 0.0442(16) Uani 1 1 d D . .
P P 0.5134(3) 0.4879(2) 0.1986(2) 0.0289(5) Uani 1 1 d . . .
Br Br 0.09277(12) 0.72770(11) 0.18132(9) 0.0429(3) Uani 1 1 d . . .
H1 H 0.234(10) 0.534(5) 0.194(7) 0.02(2) Uiso 1 1 d D . .

loop_
_atom_site_aniso_label
_atom_site_aniso_U_11
_atom_site_aniso_U_22
_atom_site_aniso_U_33
_atom_site_aniso_U_23
_atom_site_aniso_U_13
_atom_site_aniso_U_12
C1 0.024(4) 0.030(4) 0.032(4) 0.016(4) -0.001(3) -0.001(3)
C11 0.037(4) 0.023(4) 0.032(5) 0.012(4) -0.008(3) -0.003(3)
C12 0.046(5) 0.040(6) 0.058(6) 0.036(5) 0.004(4) -0.003(4)
C13 0.063(6) 0.033(6) 0.079(8) 0.040(6) -0.007(5) -0.006(5)
C14 0.067(6) 0.022(5) 0.053(6) 0.009(5) -0.024(5) 0.002(4)
C15 0.051(5) 0.044(6) 0.045(6) 0.008(5) -0.003(4) 0.014(4)
C16 0.038(4) 0.024(5) 0.041(5) 0.011(4) 0.000(4) 0.004(3)
C21 0.035(4) 0.031(5) 0.026(4) 0.013(4) 0.003(3) 0.005(3)
C22 0.169(13) 0.061(8) 0.060(8) -0.012(6) -0.056(8) 0.075(8)
C23 0.164(13) 0.085(10) 0.064(8) -0.019(7) -0.065(9) 0.087(10)
C24 0.055(6) 0.058(7) 0.031(5) -0.002(5) -0.013(4) 0.019(5)
C25 0.063(6) 0.039(6) 0.054(6) -0.002(5) -0.010(5) 0.008(5)
C26 0.052(6) 0.045(6) 0.063(7) 0.011(5) -0.019(5) 0.015(5)
O 0.040(3) 0.053(4) 0.039(4) 0.008(3) -0.002(3) 0.034(3)
P 0.0284(10) 0.0286(12) 0.0306(12) 0.0144(10) 0.0022(9) 0.0010(8)
Br 0.0274(4) 0.0404(6) 0.0540(6) 0.0111(4) -0.0012(4) 0.0049(3)

loop_
_atom_type_symbol
_atom_type_description
_atom_type_scat_dispersion_real
_atom_type_scat_dispersion_imag
_atom_type_scat_source
C C 0.0033 0.0016 'International Tables Vol C Tables 4.2.6.8 and 6.1.1.4'
H H 0.0000 0.0000 'International Tables Vol C Tables 4.2.6.8 and 6.1.1.4'
O O 0.0106 0.0060 'International Tables Vol C Tables 4.2.6.8 and 6.1.1.4'
P P 0.1023 0.0942 'International Tables Vol C Tables 4.2.6.8 and 6.1.1.4'
Br Br -0.2901 2.4595 'International Tables Vol C Tables 4.2.6.8 and 6.1.1.4'

loop_
_geom_angle_atom_site_label_1
_geom_angle_atom_site_label_2
_geom_angle_atom_site_label_3
_geom_angle
_geom_angle_site_symmetry_1
_geom_angle_site_symmetry_3
_geom_angle_publ_flag
C1 C1 P 113.0(7) 2_665 . ?
C1 C1 H1A 109.0 2_665 . ?
P C1 H1A 109.0 . . ?
C1 C1 H1B 109.0 2_665 . ?
P C1 H1B 109.0 . . ?
H1A C1 H1B 107.8 . . ?
C16 C11 C12 120.8(8) . . ?
C16 C11 P 119.9(6) . . ?
C12 C11 P 119.2(7) . . ?
C13 C12 C11 119.2(9) . . ?
C13 C12 H12 120.4 . . ?
C11 C12 H12 120.4 . . ?
C14 C13 C12 120.4(9) . . ?
C14 C13 H13 119.8 . . ?
C12 C13 H13 119.8 . . ?
C13 C14 C15 120.0(9) . . ?
C13 C14 H14 120.0 . . ?
C15 C14 H14 120.0 . . ?
C16 C15 C14 120.5(9) . . ?
C16 C15 H15 119.7 . . ?
C14 C15 H15 119.7 . . ?
C15 C16 C11 119.0(8) . . ?
C15 C16 H16 120.5 . . ?
C11 C16 H16 120.5 . . ?
C22 C21 C26 118.0(8) . . ?
C22 C21 P 121.7(7) . . ?
C26 C21 P 120.2(6) . . ?
C21 C22 C23 119.7(10) . . ?
C21 C22 H22 120.2 . . ?
C23 C22 H22 120.2 . . ?
C24 C23 C22 121.7(10) . . ?
C24 C23 H23 119.2 . . ?
C22 C23 H23 119.2 . . ?
C23 C24 C25 118.9(9) . . ?
C23 C24 H24 120.6 . . ?
C25 C24 H24 120.6 . . ?
C24 C25 C26 121.0(10) . . ?
C24 C25 H25 119.5 . . ?
C26 C25 H25 119.5 . . ?
C21 C26 C25 120.7(9) . . ?
C21 C26 H26 119.6 . . ?
C25 C26 H26 119.6 . . ?
P O H1 100(4) . . ?
O P C11 103.9(3) . . ?
O P C21 111.9(3) . . ?
C11 P C21 110.2(4) . . ?
O P C1 111.8(3) . . ?
C11 P C1 110.8(4) . . ?
C21 P C1 108.2(3) . . ?

loop_
_geom_bond_atom_site_label_1
_geom_bond_atom_site_label_2
_geom_bond_distance
_geom_bond_site_symmetry_2
_geom_bond_publ_flag
C1 C1 1.522(14) 2_665 ?
C1 P 1.797(8) . ?
C1 H1A 0.9900 . ?
C1 H1B 0.9900 . ?
C11 C16 1.382(11) . ?
C11 C12 1.392(11) . ?
C11 P 1.776(8) . ?
C12 C13 1.380(13) . ?
C12 H12 0.9500 . ?
C13 C14 1.370(14) . ?
C13 H13 0.9500 . ?
C14 C15 1.388(13) . ?
C14 H14 0.9500 . ?
C15 C16 1.379(12) . ?
C15 H15 0.9500 . ?
C16 H16 0.9500 . ?
C21 C22 1.356(12) . ?
C21 C26 1.357(12) . ?
C21 P 1.779(8) . ?
C22 C23 1.395(15) . ?
C22 H22 0.9500 . ?
C23 C24 1.327(13) . ?
C23 H23 0.9500 . ?
C24 C25 1.327(13) . ?
C24 H24 0.9500 . ?
C25 C26 1.385(12) . ?
C25 H25 0.9500 . ?
C26 H26 0.9500 . ?
O P 1.641(6) . ?
O H1 0.92(2) . ?

loop_
_geom_torsion_atom_site_label_1
_geom_torsion_atom_site_label_2
_geom_torsion_atom_site_label_3
_geom_torsion_atom_site_label_4
_geom_torsion
_geom_torsion_site_symmetry_1
_geom_torsion_site_symmetry_2
_geom_torsion_site_symmetry_3
_geom_torsion_site_symmetry_4
_geom_torsion_publ_flag
C16 C11 C12 C13 0.5(13) . . . . ?
P C11 C12 C13 -178.5(7) . . . . ?
C11 C12 C13 C14 0.7(14) . . . . ?
C12 C13 C14 C15 -1.3(14) . . . . ?
C13 C14 C15 C16 0.7(14) . . . . ?
C14 C15 C16 C11 0.4(13) . . . . ?
C12 C11 C16 C15 -1.1(12) . . . . ?
P C11 C16 C15 178.0(6) . . . . ?
C26 C21 C22 C23 0(2) . . . . ?
P C21 C22 C23 176.2(12) . . . . ?
C21 C22 C23 C24 1(3) . . . . ?
C22 C23 C24 C25 -3(2) . . . . ?
C23 C24 C25 C26 2.5(18) . . . . ?
C22 C21 C26 C25 -0.4(16) . . . . ?
P C21 C26 C25 -176.3(8) . . . . ?
C24 C25 C26 C21 -1.0(17) . . . . ?
C16 C11 P O 162.9(6) . . . . ?
C12 C11 P O -18.1(7) . . . . ?
C16 C11 P C21 -77.1(7) . . . . ?
C12 C11 P C21 101.9(7) . . . . ?
C16 C11 P C1 42.7(7) . . . . ?
C12 C11 P C1 -138.3(6) . . . . ?
C22 C21 P O 120.2(10) . . . . ?
C26 C21 P O -64.1(8) . . . . ?
C22 C21 P C11 5.1(11) . . . . ?
C26 C21 P C11 -179.1(7) . . . . ?
C22 C21 P C1 -116.2(10) . . . . ?
C26 C21 P C1 59.5(8) . . . . ?
C1 C1 P O -58.3(8) 2_665 . . . ?
C1 C1 P C11 57.0(8) 2_665 . . . ?
C1 C1 P C21 177.9(7) 2_665 . . . ?
